data_4121229
loop_
_publ_author_name
'Robert J. Sharpe'
'Justin T. Malinowski'
'Jeffrey S. Johnson'

_publ_contact_author_name
;
;
_publ_section_title
;
 Asymmetric Synthesis of the Aminocyclitol Pactamycin, a Universal
 Translocation Inhibitor
;
_journal_name_full 'Journal of the American Chemical Society'
_journal_page_first 17990
_journal_page_last 17998
_journal_paper_doi 10.1021/ja409944u
_journal_volume 135
_journal_year 2013
_chemical_absolute_configuration ad
_chemical_formula_moiety 'C25 H28 N4 O9'
_chemical_formula_sum 'C25 H28 N4 O9'
_chemical_formula_weight 528.51
_chemical_name_systematic
;
 ? 
;
_space_group_crystal_system monoclinic
_space_group_IT_number 4
_space_group_name_Hall 'P 2yb'
_space_group_name_H-M_alt 'P 1 21 1'
_symmetry_space_group_name_Hall 'P 2yb'
_symmetry_space_group_name_H-M 'P 1 21 1'
_atom_sites_solution_hydrogens geom
_atom_sites_solution_primary iterative
_atom_sites_solution_secondary difmap
_audit_creation_date 2012-12-05
_audit_creation_method
;
  Olex2 1.2-beta
  (compiled Nov 28 2012 18:30:28, GUI svn.r4385)
;
_cell_angle_alpha 90.00
_cell_angle_beta 113.3690(10)
_cell_angle_gamma 90.00
_cell_formula_units_Z 2
_cell_length_a 10.8826(2)
_cell_length_b 10.0476(2)
_cell_length_c 12.7530(2)
_cell_measurement_reflns_used 9993
_cell_measurement_temperature 100
_cell_measurement_theta_max 70.08
_cell_measurement_theta_min 4.40
_cell_volume 1280.08(4)
_computing_data_reduction 'SAINT v8.27A (Bruker, 2012)'
_computing_molecular_graphics
;
O. V. Dolomanov, L. J. Bourhis, R. J. Gildea, J. A. K. Howard and H. Puschmann,
OLEX2: a complete structure solution, refinement and analysis program.
J. Appl. Cryst. (2009). 42, 339-341.
;
_computing_publication_material
;
O. V. Dolomanov, L. J. Bourhis, R. J. Gildea, J. A. K. Howard and H. Puschmann,
OLEX2: a complete structure solution, refinement and analysis program.
J. Appl. Cryst. (2009). 42, 339-341.
;
_computing_structure_refinement
;
XL, G.M. Sheldrick, Acta Cryst.
(2008). A64, 112-122
;
_computing_structure_solution
;
olex2.solve (L.J. Bourhis, O.V. Dolomanov, R.J. Gildea, J.A.K. Howard,
H. Puschmann, in preparation, 2011)
;
_diffrn_ambient_temperature 100
_diffrn_measured_fraction_theta_full 0.977
_diffrn_measured_fraction_theta_max 0.977
_diffrn_measurement_device_type 'Bruker APEX-II CCD'
_diffrn_measurement_method '\f and \w scans'
_diffrn_radiation_monochromator graphite
_diffrn_radiation_type CuK\a
_diffrn_radiation_wavelength 1.54178
_diffrn_reflns_av_R_equivalents 0.0135
_diffrn_reflns_av_unetI/netI 0.0160
_diffrn_reflns_limit_h_max 12
_diffrn_reflns_limit_h_min -13
_diffrn_reflns_limit_k_max 12
_diffrn_reflns_limit_k_min -12
_diffrn_reflns_limit_l_max 15
_diffrn_reflns_limit_l_min -15
_diffrn_reflns_number 13034
_diffrn_reflns_theta_full 70.08
_diffrn_reflns_theta_max 70.08
_diffrn_reflns_theta_min 4.43
_diffrn_source 'fine-focus sealed tube'
_diffrn_standards_number 0
_exptl_absorpt_coefficient_mu 0.890
_exptl_absorpt_correction_T_max 0.8434
_exptl_absorpt_correction_T_min 0.7394
_exptl_absorpt_correction_type numerical
_exptl_absorpt_process_details
;
SADABS-2012/1 (Bruker,2012) was used for absorption correction.
wR2(int) was 0.0463 before and 0.0257 after correction.
The Ratio of minimum to maximum transmission is 0.8767.
The \l/2 correction factor is 0.0015.
;
_exptl_crystal_colour 'clear colourless'
_exptl_crystal_colour_lustre clear
_exptl_crystal_colour_primary colourless
_exptl_crystal_density_diffrn 1.371
_exptl_crystal_description block
_exptl_crystal_F_000 556
_exptl_crystal_size_max 0.522
_exptl_crystal_size_mid 0.409
_exptl_crystal_size_min 0.3
_refine_diff_density_max 0.213
_refine_diff_density_min -0.247
_refine_diff_density_rms 0.038
_refine_ls_abs_structure_details 'Flack H D (1983), Acta Cryst. A39, 876-881'
_refine_ls_abs_structure_Flack 0.12(10)
_refine_ls_extinction_method none
_refine_ls_goodness_of_fit_ref 1.062
_refine_ls_hydrogen_treatment constr
_refine_ls_matrix_type full
_refine_ls_number_parameters 347
_refine_ls_number_reflns 4663
_refine_ls_number_restraints 1
_refine_ls_restrained_S_all 1.062
_refine_ls_R_factor_all 0.0259
_refine_ls_R_factor_gt 0.0258
_refine_ls_shift/su_max 0.000
_refine_ls_shift/su_mean 0.000
_refine_ls_structure_factor_coef Fsqd
_refine_ls_weighting_details 'calc w=1/[\s^2^(Fo^2^)+(0.0425P)^2^+0.2427P] where P=(Fo^2^+2Fc^2^)/3'
_refine_ls_weighting_scheme calc
_refine_ls_wR_factor_gt 0.0678
_refine_ls_wR_factor_ref 0.0679
_reflns_number_gt 4643
_reflns_number_total 4663
_reflns_threshold_expression >2sigma(I)
_cod_data_source_file ja409944u_si_001.cif
_cod_data_source_block x1211017
_cod_original_cell_volume 1280.07(4)
_cod_database_code 4121229
_olex2_refinement_description
;
1. Fixed Uiso
 At 1.2 times of:
  {H19A,H19B} of C19, H13 of C13, H17 of C17, H14 of C14, H16 of C16, H25 of
  C25, H24 of C24, H23 of C23, H22 of C22, H21 of C21, H1 of N1, H4 of N4, H2
  of C2, H3 of C3, H4A of C4
 At 1.5 times of:
  {H10A,H10B,H10C} of C10, {H6A,H6B,H6C} of C6, {H7A,H7B,H7C} of C7, {H9A,H9B,
  H9C} of C9
2.a Ternary CH refined with riding coordinates:
 C2(H2), C3(H3), C4(H4A)
2.b Secondary CH2 refined with riding coordinates:
 C19(H19A,H19B)
2.c Aromatic/amide H refined with riding coordinates:
 N1(H1), N4(H4), C13(H13), C14(H14), C16(H16), C17(H17), C21(H21), C22(H22),
 C23(H23), C24(H24), C25(H25)
2.d Idealised Me refined as rotating group:
 C6(H6A,H6B,H6C), C7(H7A,H7B,H7C), C9(H9A,H9B,H9C), C10(H10A,H10B,H10C)
;

loop_
_space_group_symop_id
_space_group_symop_operation_xyz
1 'x, y, z'
2 '-x, y+1/2, -z'

loop_
_atom_site_label
_atom_site_type_symbol
_atom_site_fract_x
_atom_site_fract_y
_atom_site_fract_z
_atom_site_U_iso_or_equiv
_atom_site_adp_type
_atom_site_occupancy
_atom_site_symmetry_multiplicity
_atom_site_calc_flag
_atom_site_refinement_flags
O1 O 0.15240(9) 0.61042(9) 0.35255(7) 0.01703(19) Uani 1 1 d .
O2 O 0.22596(9) 0.88157(9) 0.28810(8) 0.0185(2) Uani 1 1 d .
O3 O 0.56570(9) 0.86318(9) 0.44206(8) 0.01626(19) Uani 1 1 d .
O4 O 0.17653(9) 0.61511(9) 0.53847(7) 0.01646(19) Uani 1 1 d .
O5 O 0.19966(10) 0.80489(10) 0.63728(8) 0.0224(2) Uani 1 1 d .
O6 O 0.02387(11) 0.27843(10) 0.93977(9) 0.0280(2) Uani 1 1 d .
O7 O -0.04745(10) 0.46371(11) 0.98126(8) 0.0249(2) Uani 1 1 d .
O8 O 0.52093(9) 0.84782(9) 0.68389(7) 0.01799(19) Uani 1 1 d .
O9 O 0.58853(10) 0.63944(10) 0.75175(8) 0.0226(2) Uani 1 1 d .
N1 N 0.49591(11) 0.65336(10) 0.38497(8) 0.0133(2) Uani 1 1 d .
H1 H 0.5136 0.5734 0.3664 0.016 Uiso 1 1 calc R
N2 N 0.72374(11) 0.70538(10) 0.46206(9) 0.0167(2) Uani 1 1 d .
N3 N 0.00810(11) 0.39929(12) 0.93112(9) 0.0189(2) Uani 1 1 d .
N4 N 0.43486(11) 0.66050(10) 0.57788(9) 0.0147(2) Uani 1 1 d .
H4 H 0.4388 0.5731 0.5769 0.018 Uiso 1 1 calc R
C1 C 0.36156(13) 0.69149(12) 0.36754(10) 0.0133(2) Uani 1 1 d .
C2 C 0.26560(13) 0.57089(13) 0.32732(11) 0.0151(3) Uani 1 1 d .
H2 H 0.3093 0.4915 0.3747 0.018 Uiso 1 1 calc R
C3 C 0.19470(13) 0.69170(12) 0.44867(10) 0.0150(2) Uani 1 1 d .
H3 H 0.1383 0.7739 0.4322 0.018 Uiso 1 1 calc R
C4 C 0.34285(12) 0.72996(12) 0.47932(10) 0.0134(2) Uani 1 1 d .
H4A H 0.3544 0.8282 0.4920 0.016 Uiso 1 1 calc R
C5 C 0.59539(13) 0.74624(13) 0.43156(10) 0.0139(2) Uani 1 1 d .
C6 C 0.83024(13) 0.79011(14) 0.53827(12) 0.0205(3) Uani 1 1 d .
H6A H 0.8017 0.8834 0.5257 0.031 Uiso 1 1 calc R
H6B H 0.9108 0.7783 0.5227 0.031 Uiso 1 1 calc R
H6C H 0.8499 0.7657 0.6177 0.031 Uiso 1 1 calc R
C7 C 0.76086(14) 0.56588(13) 0.46119(13) 0.0228(3) Uani 1 1 d .
H7A H 0.7652 0.5225 0.5314 0.034 Uiso 1 1 calc R
H7B H 0.8485 0.5604 0.4567 0.034 Uiso 1 1 calc R
H7C H 0.6937 0.5211 0.3949 0.034 Uiso 1 1 calc R
C8 C 0.30886(13) 0.80612(12) 0.28038(10) 0.0144(2) Uani 1 1 d .
C9 C 0.35784(14) 0.81627(13) 0.18581(11) 0.0190(3) Uani 1 1 d .
H9A H 0.2882 0.8569 0.1186 0.029 Uiso 1 1 calc R
H9B H 0.3785 0.7271 0.1662 0.029 Uiso 1 1 calc R
H9C H 0.4387 0.8714 0.2110 0.029 Uiso 1 1 calc R
C10 C 0.21141(14) 0.53282(13) 0.20257(10) 0.0184(3) Uani 1 1 d .
H10A H 0.1546 0.4538 0.1902 0.028 Uiso 1 1 calc R
H10B H 0.2860 0.5134 0.1803 0.028 Uiso 1 1 calc R
H10C H 0.1584 0.6066 0.1563 0.028 Uiso 1 1 calc R
C11 C 0.17789(13) 0.68730(13) 0.62776(11) 0.0165(3) Uani 1 1 d .
C12 C 0.14274(13) 0.60704(14) 0.71034(11) 0.0161(3) Uani 1 1 d .
C13 C 0.13689(15) 0.46847(14) 0.70674(12) 0.0209(3) Uani 1 1 d .
H13 H 0.1614 0.4215 0.6533 0.025 Uiso 1 1 calc R
C14 C 0.09538(15) 0.39894(14) 0.78079(12) 0.0217(3) Uani 1 1 d .
H14 H 0.0921 0.3044 0.7799 0.026 Uiso 1 1 calc R
C15 C 0.05891(13) 0.47169(14) 0.85617(10) 0.0179(3) Uani 1 1 d .
C16 C 0.06675(14) 0.60889(14) 0.86387(11) 0.0191(3) Uani 1 1 d .
H16 H 0.0426 0.6553 0.9178 0.023 Uiso 1 1 calc R
C17 C 0.11067(14) 0.67668(14) 0.79085(11) 0.0195(3) Uani 1 1 d .
H17 H 0.1190 0.7708 0.7955 0.023 Uiso 1 1 calc R
C18 C 0.51531(13) 0.72762(13) 0.67203(10) 0.0145(2) Uani 1 1 d .
C19 C 0.67216(15) 0.68908(15) 0.86422(11) 0.0249(3) Uani 1 1 d .
H19A H 0.6646 0.7872 0.8658 0.030 Uiso 1 1 calc R
H19B H 0.7669 0.6662 0.8823 0.030 Uiso 1 1 calc R
C20 C 0.62841(14) 0.62792(14) 0.95162(11) 0.0190(3) Uani 1 1 d .
C21 C 0.49454(17) 0.6137(2) 0.93019(13) 0.0373(4) Uani 1 1 d .
H21 H 0.4286 0.6442 0.8599 0.045 Uiso 1 1 calc R
C22 C 0.45555(19) 0.5556(2) 1.01018(16) 0.0481(5) Uani 1 1 d .
H22 H 0.3630 0.5456 0.9942 0.058 Uiso 1 1 calc R
C23 C 0.5499(2) 0.51175(19) 1.11325(15) 0.0385(4) Uani 1 1 d .
H23 H 0.5227 0.4711 1.1678 0.046 Uiso 1 1 calc R
C24 C 0.68420(17) 0.52749(16) 1.13645(13) 0.0300(3) Uani 1 1 d .
H24 H 0.7497 0.4992 1.2078 0.036 Uiso 1 1 calc R
C25 C 0.72349(15) 0.58472(15) 1.05557(12) 0.0225(3) Uani 1 1 d .
H25 H 0.8160 0.5944 1.0714 0.027 Uiso 1 1 calc R

loop_
_atom_site_aniso_label
_atom_site_aniso_U_11
_atom_site_aniso_U_22
_atom_site_aniso_U_33
_atom_site_aniso_U_23
_atom_site_aniso_U_13
_atom_site_aniso_U_12
O1 0.0157(5) 0.0202(5) 0.0153(4) -0.0018(4) 0.0063(3) -0.0019(4)
O2 0.0188(5) 0.0179(5) 0.0176(4) 0.0028(4) 0.0062(4) 0.0048(4)
O3 0.0180(5) 0.0113(4) 0.0185(4) -0.0004(3) 0.0062(3) 0.0013(3)
O4 0.0207(5) 0.0149(4) 0.0169(4) 0.0008(4) 0.0109(4) -0.0009(4)
O5 0.0322(6) 0.0161(5) 0.0229(5) -0.0019(4) 0.0153(4) -0.0050(4)
O6 0.0307(6) 0.0272(6) 0.0290(5) 0.0093(4) 0.0150(4) -0.0008(4)
O7 0.0231(5) 0.0364(6) 0.0184(5) -0.0051(4) 0.0115(4) -0.0063(4)
O8 0.0207(5) 0.0167(5) 0.0152(4) -0.0005(3) 0.0057(4) -0.0019(3)
O9 0.0280(5) 0.0199(5) 0.0125(4) 0.0026(4) 0.0002(4) 0.0003(4)
N1 0.0145(5) 0.0110(5) 0.0146(5) -0.0015(4) 0.0058(4) 0.0011(4)
N2 0.0157(5) 0.0122(5) 0.0213(5) -0.0009(4) 0.0063(4) 0.0001(4)
N3 0.0148(5) 0.0266(6) 0.0135(5) 0.0009(5) 0.0036(4) -0.0055(4)
N4 0.0182(6) 0.0110(5) 0.0136(5) 0.0014(4) 0.0051(4) 0.0010(4)
C1 0.0145(6) 0.0120(5) 0.0130(5) 0.0003(4) 0.0051(4) 0.0006(5)
C2 0.0152(6) 0.0140(6) 0.0153(6) 0.0002(4) 0.0052(5) -0.0005(4)
C3 0.0175(6) 0.0136(6) 0.0144(6) 0.0014(5) 0.0068(5) -0.0008(5)
C4 0.0152(6) 0.0130(5) 0.0117(5) 0.0005(5) 0.0050(5) 0.0012(5)
C5 0.0176(6) 0.0145(6) 0.0103(5) 0.0017(4) 0.0063(4) 0.0002(5)
C6 0.0167(7) 0.0172(6) 0.0246(6) 0.0004(5) 0.0050(5) -0.0007(5)
C7 0.0167(7) 0.0146(6) 0.0350(8) -0.0026(5) 0.0080(6) 0.0018(5)
C8 0.0144(6) 0.0142(6) 0.0116(5) -0.0005(5) 0.0020(4) -0.0017(5)
C9 0.0227(7) 0.0184(6) 0.0164(6) 0.0028(5) 0.0083(5) 0.0024(5)
C10 0.0201(7) 0.0180(6) 0.0152(6) -0.0025(5) 0.0049(5) -0.0010(5)
C11 0.0147(6) 0.0168(6) 0.0182(6) -0.0010(5) 0.0068(5) -0.0007(5)
C12 0.0125(6) 0.0193(6) 0.0155(6) 0.0006(5) 0.0044(5) -0.0007(5)
C13 0.0270(7) 0.0178(7) 0.0218(6) -0.0022(5) 0.0140(5) -0.0007(5)
C14 0.0281(8) 0.0170(7) 0.0220(7) 0.0001(5) 0.0122(6) -0.0026(5)
C15 0.0132(6) 0.0252(7) 0.0145(6) 0.0020(5) 0.0047(5) -0.0036(5)
C16 0.0182(6) 0.0240(7) 0.0157(6) -0.0019(5) 0.0072(5) 0.0006(5)
C17 0.0214(7) 0.0169(6) 0.0199(6) -0.0017(5) 0.0079(5) 0.0003(5)
C18 0.0150(6) 0.0175(6) 0.0124(6) 0.0015(5) 0.0069(5) -0.0013(5)
C19 0.0255(8) 0.0277(7) 0.0144(6) 0.0039(6) 0.0003(5) -0.0077(6)
C20 0.0213(7) 0.0177(6) 0.0165(6) -0.0026(5) 0.0058(5) -0.0002(5)
C21 0.0214(8) 0.0638(12) 0.0232(8) -0.0041(8) 0.0051(6) -0.0033(8)
C22 0.0267(10) 0.0863(16) 0.0364(9) -0.0125(10) 0.0178(7) -0.0187(9)
C23 0.0521(11) 0.0414(10) 0.0353(9) -0.0044(7) 0.0315(8) -0.0132(8)
C24 0.0418(9) 0.0282(8) 0.0235(7) 0.0080(6) 0.0168(7) 0.0102(7)
C25 0.0218(7) 0.0265(7) 0.0193(6) 0.0047(5) 0.0083(5) 0.0051(5)

loop_
_atom_type_symbol
_atom_type_description
_atom_type_scat_dispersion_real
_atom_type_scat_dispersion_imag
_atom_type_scat_source
C C 0.0181 0.0091 'International Tables Vol C Tables 4.2.6.8 and 6.1.1.4'
H H 0.0000 0.0000 'International Tables Vol C Tables 4.2.6.8 and 6.1.1.4'
N N 0.0311 0.0180 'International Tables Vol C Tables 4.2.6.8 and 6.1.1.4'
O O 0.0492 0.0322 'International Tables Vol C Tables 4.2.6.8 and 6.1.1.4'

loop_
_geom_angle_atom_site_label_1
_geom_angle_atom_site_label_2
_geom_angle_atom_site_label_3
_geom_angle
C3 O1 C2 110.11(10)
C11 O4 C3 114.91(9)
C18 O9 C19 118.20(11)
C1 N1 H1 121.2
C5 N1 H1 121.2
C5 N1 C1 117.62(10)
C5 N2 C6 118.11(11)
C5 N2 C7 123.02(11)
C6 N2 C7 114.66(11)
O6 N3 C15 118.22(11)
O7 N3 O6 123.86(11)
O7 N3 C15 117.91(12)
C4 N4 H4 119.5
C18 N4 H4 119.5
C18 N4 C4 120.98(10)
N1 C1 C2 110.66(10)
N1 C1 C4 114.55(10)
N1 C1 C8 111.94(10)
C2 C1 C4 100.40(10)
C8 C1 C2 109.64(10)
C8 C1 C4 109.01(10)
O1 C2 C1 103.50(10)
O1 C2 H2 109.1
O1 C2 C10 107.01(10)
C1 C2 H2 109.1
C10 C2 C1 118.52(11)
C10 C2 H2 109.1
O1 C3 O4 106.38(9)
O1 C3 H3 109.8
O1 C3 C4 108.40(10)
O4 C3 H3 109.8
O4 C3 C4 112.64(10)
C4 C3 H3 109.8
N4 C4 C1 112.25(10)
N4 C4 C3 113.20(10)
N4 C4 H4A 109.7
C1 C4 H4A 109.7
C3 C4 C1 101.95(10)
C3 C4 H4A 109.7
O3 C5 N1 119.75(12)
O3 C5 N2 122.59(12)
N2 C5 N1 117.64(11)
N2 C6 H6A 109.5
N2 C6 H6B 109.5
N2 C6 H6C 109.5
H6A C6 H6B 109.5
H6A C6 H6C 109.5
H6B C6 H6C 109.5
N2 C7 H7A 109.5
N2 C7 H7B 109.5
N2 C7 H7C 109.5
H7A C7 H7B 109.5
H7A C7 H7C 109.5
H7B C7 H7C 109.5
O2 C8 C1 118.94(11)
O2 C8 C9 122.35(11)
C9 C8 C1 118.65(11)
C8 C9 H9A 109.5
C8 C9 H9B 109.5
C8 C9 H9C 109.5
H9A C9 H9B 109.5
H9A C9 H9C 109.5
H9B C9 H9C 109.5
C2 C10 H10A 109.5
C2 C10 H10B 109.5
C2 C10 H10C 109.5
H10A C10 H10B 109.5
H10A C10 H10C 109.5
H10B C10 H10C 109.5
O4 C11 C12 112.72(11)
O5 C11 O4 123.45(12)
O5 C11 C12 123.76(12)
C13 C12 C11 122.55(12)
C13 C12 C17 120.22(13)
C17 C12 C11 117.20(12)
C12 C13 H13 119.9
C14 C13 C12 120.26(13)
C14 C13 H13 119.9
C13 C14 H14 121.1
C15 C14 C13 117.86(13)
C15 C14 H14 121.1
C14 C15 N3 118.33(12)
C16 C15 N3 118.37(12)
C16 C15 C14 123.30(12)
C15 C16 H16 120.9
C15 C16 C17 118.13(12)
C17 C16 H16 120.9
C12 C17 H17 119.9
C16 C17 C12 120.15(13)
C16 C17 H17 119.9
O8 C18 O9 125.07(12)
O8 C18 N4 126.07(12)
O9 C18 N4 108.86(11)
O9 C19 H19A 109.8
O9 C19 H19B 109.8
O9 C19 C20 109.48(11)
H19A C19 H19B 108.2
C20 C19 H19A 109.8
C20 C19 H19B 109.8
C21 C20 C19 120.99(13)
C21 C20 C25 119.04(14)
C25 C20 C19 119.97(13)
C20 C21 H21 119.7
C20 C21 C22 120.50(16)
C22 C21 H21 119.7
C21 C22 H22 119.7
C23 C22 C21 120.53(17)
C23 C22 H22 119.7
C22 C23 H23 120.3
C24 C23 C22 119.48(15)
C24 C23 H23 120.3
C23 C24 H24 120.0
C23 C24 C25 120.01(15)
C25 C24 H24 120.0
C20 C25 H25 119.8
C24 C25 C20 120.41(14)
C24 C25 H25 119.8

loop_
_geom_bond_atom_site_label_1
_geom_bond_atom_site_label_2
_geom_bond_distance
O1 C2 1.4468(15)
O1 C3 1.3906(15)
O2 C8 1.2119(17)
O3 C5 1.2398(16)
O4 C3 1.4569(14)
O4 C11 1.3452(16)
O5 C11 1.2016(17)
O6 N3 1.2253(17)
O7 N3 1.2248(16)
O8 C18 1.2157(17)
O9 C18 1.3457(16)
O9 C19 1.4487(15)
N1 H1 0.8800
N1 C1 1.4408(17)
N1 C5 1.3732(17)
N2 C5 1.3564(18)
N2 C6 1.4556(17)
N2 C7 1.4600(17)
N3 C15 1.4723(16)
N4 H4 0.8800
N4 C4 1.4392(15)
N4 C18 1.3524(17)
C1 C2 1.5482(17)
C1 C4 1.5662(16)
C1 C8 1.5444(16)
C2 H2 1.0000
C2 C10 1.5102(17)
C3 H3 1.0000
C3 C4 1.5492(18)
C4 H4A 1.0000
C6 H6A 0.9800
C6 H6B 0.9800
C6 H6C 0.9800
C7 H7A 0.9800
C7 H7B 0.9800
C7 H7C 0.9800
C8 C9 1.5030(17)
C9 H9A 0.9800
C9 H9B 0.9800
C9 H9C 0.9800
C10 H10A 0.9800
C10 H10B 0.9800
C10 H10C 0.9800
C11 C12 1.4918(17)
C12 C13 1.394(2)
C12 C17 1.3964(18)
C13 H13 0.9500
C13 C14 1.3865(19)
C14 H14 0.9500
C14 C15 1.385(2)
C15 C16 1.382(2)
C16 H16 0.9500
C16 C17 1.3829(19)
C17 H17 0.9500
C19 H19A 0.9900
C19 H19B 0.9900
C19 C20 1.5059(19)
C20 C21 1.379(2)
C20 C25 1.3886(19)
C21 H21 0.9500
C21 C22 1.380(3)
C22 H22 0.9500
C22 C23 1.380(3)
C23 H23 0.9500
C23 C24 1.380(3)
C24 H24 0.9500
C24 C25 1.388(2)
C25 H25 0.9500

loop_
_geom_torsion_atom_site_label_1
_geom_torsion_atom_site_label_2
_geom_torsion_atom_site_label_3
_geom_torsion_atom_site_label_4
_geom_torsion
O1 C3 C4 N4 -105.50(11)
O1 C3 C4 C1 15.28(12)
O4 C3 C4 N4 11.93(14)
O4 C3 C4 C1 132.72(10)
O4 C11 C12 C13 12.41(19)
O4 C11 C12 C17 -165.42(12)
O5 C11 C12 C13 -170.51(13)
O5 C11 C12 C17 11.7(2)
O6 N3 C15 C14 13.74(18)
O6 N3 C15 C16 -166.81(12)
O7 N3 C15 C14 -166.32(12)
O7 N3 C15 C16 13.13(18)
O9 C19 C20 C21 -41.8(2)
O9 C19 C20 C25 138.17(13)
N1 C1 C2 O1 160.52(9)
N1 C1 C2 C10 -81.26(14)
N1 C1 C4 N4 -29.47(14)
N1 C1 C4 C3 -150.92(10)
N1 C1 C8 O2 -151.82(11)
N1 C1 C8 C9 30.89(15)
N3 C15 C16 C17 -178.06(12)
C1 N1 C5 O3 -10.07(17)
C1 N1 C5 N2 171.42(10)
C2 O1 C3 O4 -111.20(10)
C2 O1 C3 C4 10.17(13)
C2 C1 C4 N4 89.10(11)
C2 C1 C4 C3 -32.35(11)
C2 C1 C8 O2 84.98(14)
C2 C1 C8 C9 -92.32(13)
C3 O1 C2 C1 -31.82(12)
C3 O1 C2 C10 -157.76(10)
C3 O4 C11 O5 -3.96(18)
C3 O4 C11 C12 173.13(10)
C4 N4 C18 O8 -1.01(19)
C4 N4 C18 O9 178.65(10)
C4 C1 C2 O1 39.14(11)
C4 C1 C2 C10 157.36(11)
C4 C1 C8 O2 -24.03(16)
C4 C1 C8 C9 158.67(11)
C5 N1 C1 C2 -173.72(10)
C5 N1 C1 C4 -61.11(14)
C5 N1 C1 C8 63.66(13)
C6 N2 C5 O3 17.82(18)
C6 N2 C5 N1 -163.72(11)
C7 N2 C5 O3 173.48(12)
C7 N2 C5 N1 -8.05(18)
C8 C1 C2 O1 -75.52(11)
C8 C1 C2 C10 42.70(15)
C8 C1 C4 N4 -155.77(10)
C8 C1 C4 C3 82.78(11)
C11 O4 C3 O1 -163.13(10)
C11 O4 C3 C4 78.25(13)
C11 C12 C13 C14 -175.85(13)
C11 C12 C17 C16 174.78(12)
C12 C13 C14 C15 0.8(2)
C13 C12 C17 C16 -3.1(2)
C13 C14 C15 N3 176.91(12)
C13 C14 C15 C16 -2.5(2)
C14 C15 C16 C17 1.4(2)
C15 C16 C17 C12 1.5(2)
C17 C12 C13 C14 1.9(2)
C18 O9 C19 C20 119.09(13)
C18 N4 C4 C1 125.79(12)
C18 N4 C4 C3 -119.45(12)
C19 O9 C18 O8 5.84(19)
C19 O9 C18 N4 -173.82(11)
C19 C20 C21 C22 178.94(17)
C19 C20 C25 C24 -179.62(14)
C20 C21 C22 C23 0.6(3)
C21 C20 C25 C24 0.3(2)
C21 C22 C23 C24 0.5(3)
C22 C23 C24 C25 -1.2(3)
C23 C24 C25 C20 0.8(2)
C25 C20 C21 C22 -1.0(3)
